data_4088578
loop_
_publ_author_name
'M\"uck, Felix M.'
'Baus, Johannes A.'
'Bertermann, R\"udiger'
'Burschka, Christian'
'Tacke, Reinhold'

_publ_section_title
;
 Lewis Acid/Base Reactions of the Bis(amidinato)silylene
 [iPrNC(Ph)NiPr]2Si and Bis(guanidinato)silylene [iPrNC(NiPr2)NiPr]2Si
 with ElPh3(El = B, Al)
;
_journal_issue 16
_journal_name_full Organometallics
_journal_page_first 2583
_journal_paper_doi 10.1021/acs.organomet.6b00204
_journal_volume 35
_journal_year 2016
_chemical_formula_moiety 'C44 H53 Al N4 Si'
_chemical_formula_sum 'C44 H53 Al N4 Si'
_chemical_formula_weight 692.97
_space_group_crystal_system orthorhombic
_space_group_IT_number 29
_space_group_name_Hall 'P 2c -2ac'
_space_group_name_H-M_alt 'P c a 21'
_atom_sites_solution_hydrogens geom
_audit_creation_method SHELXL-2013
_cell_angle_alpha 90
_cell_angle_beta 90
_cell_angle_gamma 90
_cell_formula_units_Z 4
_cell_length_a 17.7123(9)
_cell_length_b 12.5593(7)
_cell_length_c 17.9008(9)
_cell_measurement_reflns_used 3670
_cell_measurement_temperature 100(2)
_cell_measurement_theta_max 23.77
_cell_measurement_theta_min 2.28
_cell_volume 3982.1(4)
_computing_cell_refinement 'Bruker SAINT'
_computing_data_collection 'Bruker APEX2'
_computing_data_reduction 'Bruker SAINT'
_computing_molecular_graphics 'ORTEP & POV-Ray'
_computing_publication_material 'Bruker SHELXTL'
_computing_structure_refinement 'SHELXL-2013 (Sheldrick, 2013)'
_computing_structure_solution 'SHELXS-2013 (Sheldrick, 2013)'
_diffrn_ambient_temperature 100(2)
_diffrn_measured_fraction_theta_full 0.999
_diffrn_measured_fraction_theta_max 0.999
_diffrn_measurement_device_type 'Bruker APEX-II CCD'
_diffrn_measurement_method '\f and \w scans'
_diffrn_radiation_monochromator Mirror
_diffrn_radiation_source 'rotating anode'
_diffrn_radiation_type MoK\a
_diffrn_radiation_wavelength 0.71073
_diffrn_reflns_av_R_equivalents 0.0453
_diffrn_reflns_av_unetI/netI 0.0691
_diffrn_reflns_Laue_measured_fraction_full 0.999
_diffrn_reflns_Laue_measured_fraction_max 0.999
_diffrn_reflns_limit_h_max 21
_diffrn_reflns_limit_h_min -14
_diffrn_reflns_limit_k_max 10
_diffrn_reflns_limit_k_min -15
_diffrn_reflns_limit_l_max 22
_diffrn_reflns_limit_l_min -21
_diffrn_reflns_number 18566
_diffrn_reflns_point_group_measured_fraction_full 0.998
_diffrn_reflns_point_group_measured_fraction_max 0.998
_diffrn_reflns_theta_full 26.000
_diffrn_reflns_theta_max 26.021
_diffrn_reflns_theta_min 1.621
_exptl_absorpt_coefficient_mu 0.116
_exptl_absorpt_correction_T_max 0.7454
_exptl_absorpt_correction_T_min 0.5250
_exptl_absorpt_correction_type multi-scan
_exptl_absorpt_process_details 'Sadabs 2008/1 (Bruker 2008)'
_exptl_crystal_colour colourless
_exptl_crystal_density_diffrn 1.156
_exptl_crystal_description block
_exptl_crystal_F_000 1488
_exptl_crystal_size_max 0.097
_exptl_crystal_size_mid 0.091
_exptl_crystal_size_min 0.087
_refine_diff_density_max 0.707
_refine_diff_density_min -0.390
_refine_diff_density_rms 0.048
_refine_ls_abs_structure_details
;
 Flack x determined using 2651 quotients [(I+)-(I-)]/[(I+)+(I-)]
 (Parsons and Flack (2004), Acta Cryst. A60, s61).
;
_refine_ls_abs_structure_Flack -0.05(8)
_refine_ls_extinction_method none
_refine_ls_goodness_of_fit_ref 1.020
_refine_ls_hydrogen_treatment constr
_refine_ls_matrix_type full
_refine_ls_number_parameters 459
_refine_ls_number_reflns 7807
_refine_ls_number_restraints 1
_refine_ls_restrained_S_all 1.020
_refine_ls_R_factor_all 0.0646
_refine_ls_R_factor_gt 0.0466
_refine_ls_shift/su_max 0.000
_refine_ls_shift/su_mean 0.000
_refine_ls_structure_factor_coef Fsqd
_refine_ls_weighting_details 'w=1/[\s^2^(Fo^2^)+(0.0396P)^2^+1.1026P] where P=(Fo^2^+2Fc^2^)/3'
_refine_ls_weighting_scheme calc
_refine_ls_wR_factor_gt 0.0945
_refine_ls_wR_factor_ref 0.1030
_reflns_Friedel_coverage 0.930
_reflns_Friedel_fraction_full 0.997
_reflns_Friedel_fraction_max 0.996
_reflns_number_gt 6381
_reflns_number_total 7807
_reflns_threshold_expression 'I > 2\s(I)'
_cod_data_source_file om6b00204_si_002.cif
_cod_data_source_block MUE66A
_cod_database_code 4088578
_shelx_space_group_comment
;
The symmetry employed for this shelxl refinement is uniquely defined
by the following loop, which should always be used as a source of
symmetry information in preference to the above space-group names.
They are only intended as comments.
;
_shelx_estimated_absorpt_t_min 0.989
_shelx_estimated_absorpt_t_max 0.990
_shelxl_version_number 2013-4

loop_
_space_group_symop_operation_xyz
'x, y, z'
'-x, -y, z+1/2'
'x+1/2, -y, z'
'-x+1/2, y, z+1/2'

loop_
_atom_site_label
_atom_site_type_symbol
_atom_site_fract_x
_atom_site_fract_y
_atom_site_fract_z
_atom_site_U_iso_or_equiv
_atom_site_adp_type
_atom_site_occupancy
_atom_site_site_symmetry_order
_atom_site_calc_flag
_atom_site_refinement_flags_posn
_atom_site_refinement_flags_adp
Si Si 0.55365(6) 0.67368(8) 0.49093(6) 0.0154(2) Uani 1 1 d . .
Al Al 0.44437(6) 0.78806(9) 0.44813(6) 0.0161(2) Uani 1 1 d . .
N1 N 0.63881(18) 0.7361(3) 0.52914(17) 0.0183(7) Uani 1 1 d . .
N2 N 0.62943(17) 0.6971(2) 0.41257(17) 0.0150(7) Uani 1 1 d . .
N3 N 0.56703(16) 0.5294(2) 0.48855(17) 0.0159(7) Uani 1 1 d . .
N4 N 0.51756(19) 0.6063(3) 0.58428(17) 0.0235(8) Uani 1 1 d . .
C1 C 0.6745(2) 0.7384(3) 0.4624(2) 0.0168(8) Uani 1 1 d . .
C2 C 0.7525(2) 0.7763(3) 0.4481(2) 0.0183(8) Uani 1 1 d . .
C3 C 0.8032(2) 0.7030(3) 0.4186(2) 0.0203(9) Uani 1 1 d . .
H3 H 0.7888 0.6306 0.4129 0.024 Uiso 1 1 calc R U
C4 C 0.8745(2) 0.7356(3) 0.3977(2) 0.0236(9) Uani 1 1 d . .
H4 H 0.9091 0.6857 0.3773 0.028 Uiso 1 1 calc R U
C5 C 0.8955(2) 0.8408(4) 0.4063(2) 0.0284(10) Uani 1 1 d . .
H5 H 0.9447 0.8630 0.3919 0.034 Uiso 1 1 calc R U
C6 C 0.8456(2) 0.9137(3) 0.4358(2) 0.0273(10) Uani 1 1 d . .
H6 H 0.8605 0.9859 0.4413 0.033 Uiso 1 1 calc R U
C7 C 0.7739(2) 0.8827(3) 0.4573(2) 0.0226(9) Uani 1 1 d . .
H7 H 0.7397 0.9329 0.4781 0.027 Uiso 1 1 calc R U
C8 C 0.6730(2) 0.7665(3) 0.6007(2) 0.0242(10) Uani 1 1 d . .
H8 H 0.7206 0.8060 0.5894 0.029 Uiso 1 1 calc R U
C9 C 0.6940(3) 0.6699(4) 0.6463(3) 0.0384(12) Uani 1 1 d . .
H9A H 0.7144 0.6927 0.6946 0.058 Uiso 1 1 calc R U
H9B H 0.7323 0.6284 0.6195 0.058 Uiso 1 1 calc R U
H9C H 0.6491 0.6258 0.6545 0.058 Uiso 1 1 calc R U
C10 C 0.6214(3) 0.8420(3) 0.6425(2) 0.0291(10) Uani 1 1 d . .
H10A H 0.6437 0.8592 0.6911 0.044 Uiso 1 1 calc R U
H10B H 0.5721 0.8082 0.6499 0.044 Uiso 1 1 calc R U
H10C H 0.6150 0.9075 0.6134 0.044 Uiso 1 1 calc R U
C11 C 0.6419(2) 0.6907(3) 0.3311(2) 0.0178(8) Uani 1 1 d . .
H11 H 0.6838 0.6392 0.3214 0.021 Uiso 1 1 calc R U
C12 C 0.6630(2) 0.7980(3) 0.2957(2) 0.0194(9) Uani 1 1 d . .
H12A H 0.6656 0.7902 0.2413 0.029 Uiso 1 1 calc R U
H12B H 0.7122 0.8211 0.3148 0.029 Uiso 1 1 calc R U
H12C H 0.6247 0.8512 0.3086 0.029 Uiso 1 1 calc R U
C13 C 0.5708(2) 0.6477(3) 0.2959(2) 0.0229(9) Uani 1 1 d . .
H13A H 0.5789 0.6376 0.2422 0.034 Uiso 1 1 calc R U
H13B H 0.5294 0.6982 0.3037 0.034 Uiso 1 1 calc R U
H13C H 0.5579 0.5793 0.3189 0.034 Uiso 1 1 calc R U
C14 C 0.5348(2) 0.5118(3) 0.5558(2) 0.0198(9) Uani 1 1 d . .
C15 C 0.5213(2) 0.4048(3) 0.5886(2) 0.0237(9) Uani 1 1 d . .
C16 C 0.4620(3) 0.3418(4) 0.5633(2) 0.0347(12) Uani 1 1 d . .
H16 H 0.4269 0.3694 0.5281 0.042 Uiso 1 1 calc R U
C17 C 0.4542(3) 0.2388(4) 0.5896(2) 0.0399(13) Uani 1 1 d . .
H17 H 0.4136 0.1958 0.5724 0.048 Uiso 1 1 calc R U
C18 C 0.5052(3) 0.1978(4) 0.6406(2) 0.0362(12) Uani 1 1 d . .
H18 H 0.5003 0.1265 0.6577 0.043 Uiso 1 1 calc R U
C19 C 0.5638(3) 0.2615(4) 0.6669(2) 0.0298(10) Uani 1 1 d . .
H19 H 0.5985 0.2340 0.7024 0.036 Uiso 1 1 calc R U
C20 C 0.5715(2) 0.3648(3) 0.6412(2) 0.0244(10) Uani 1 1 d . .
H20 H 0.6111 0.4085 0.6597 0.029 Uiso 1 1 calc R U
C21 C 0.6207(2) 0.4595(3) 0.4491(2) 0.0182(8) Uani 1 1 d . .
H21 H 0.6333 0.4968 0.4013 0.022 Uiso 1 1 calc R U
C22 C 0.5888(3) 0.3518(3) 0.4269(3) 0.0354(11) Uani 1 1 d . .
H22A H 0.6244 0.3156 0.3936 0.053 Uiso 1 1 calc R U
H22B H 0.5406 0.3618 0.4011 0.053 Uiso 1 1 calc R U
H22C H 0.5809 0.3085 0.4718 0.053 Uiso 1 1 calc R U
C23 C 0.6948(2) 0.4481(3) 0.4911(2) 0.0262(9) Uani 1 1 d . .
H23A H 0.7317 0.4114 0.4594 0.039 Uiso 1 1 calc R U
H23B H 0.6865 0.4066 0.5368 0.039 Uiso 1 1 calc R U
H23C H 0.7141 0.5188 0.5043 0.039 Uiso 1 1 calc R U
C24 C 0.4602(3) 0.6323(5) 0.6415(3) 0.0455(14) Uani 1 1 d . .
H24 H 0.4522 0.7108 0.6364 0.055 Uiso 1 1 calc R U
C25 C 0.3834(3) 0.5831(4) 0.6227(3) 0.0398(13) Uani 1 1 d . .
H25A H 0.3446 0.6137 0.6554 0.060 Uiso 1 1 calc R U
H25B H 0.3856 0.5059 0.6303 0.060 Uiso 1 1 calc R U
H25C H 0.3708 0.5983 0.5705 0.060 Uiso 1 1 calc R U
C26 C 0.4874(3) 0.6181(5) 0.7179(3) 0.0601(17) Uani 1 1 d . .
H26A H 0.4493 0.6445 0.7531 0.090 Uiso 1 1 calc R U
H26B H 0.5344 0.6580 0.7247 0.090 Uiso 1 1 calc R U
H26C H 0.4966 0.5424 0.7273 0.090 Uiso 1 1 calc R U
C27 C 0.4973(2) 0.9086(3) 0.3967(2) 0.0168(8) Uani 1 1 d . .
C28 C 0.5554(2) 0.9660(3) 0.4317(2) 0.0199(9) Uani 1 1 d . .
H28 H 0.5686 0.9475 0.4815 0.024 Uiso 1 1 calc R U
C29 C 0.5947(2) 1.0487(3) 0.3973(2) 0.0238(9) Uani 1 1 d . .
H29 H 0.6335 1.0853 0.4233 0.029 Uiso 1 1 calc R U
C30 C 0.5764(2) 1.0771(3) 0.3244(2) 0.0253(10) Uani 1 1 d . .
H30 H 0.6029 1.1328 0.2999 0.030 Uiso 1 1 calc R U
C31 C 0.5193(2) 1.0236(3) 0.2881(2) 0.0240(9) Uani 1 1 d . .
H31 H 0.5064 1.0426 0.2383 0.029 Uiso 1 1 calc R U
C32 C 0.4806(2) 0.9422(3) 0.3235(2) 0.0197(9) Uani 1 1 d . .
H32 H 0.4411 0.9075 0.2972 0.024 Uiso 1 1 calc R U
C33 C 0.3770(2) 0.7053(3) 0.37948(19) 0.0168(8) Uani 1 1 d . .
C34 C 0.3154(2) 0.7555(3) 0.3437(2) 0.0231(9) Uani 1 1 d . .
H34 H 0.3068 0.8290 0.3530 0.028 Uiso 1 1 calc R U
C35 C 0.2671(2) 0.7020(4) 0.2957(2) 0.0289(10) Uani 1 1 d . .
H35 H 0.2268 0.7393 0.2723 0.035 Uiso 1 1 calc R U
C36 C 0.2773(2) 0.5949(4) 0.2818(2) 0.0279(10) Uani 1 1 d . .
H36 H 0.2442 0.5581 0.2490 0.033 Uiso 1 1 calc R U
C37 C 0.3361(2) 0.5419(3) 0.3160(2) 0.0207(9) Uani 1 1 d . .
H37 H 0.3434 0.4681 0.3070 0.025 Uiso 1 1 calc R U
C38 C 0.3848(2) 0.5963(3) 0.3638(2) 0.0198(9) Uani 1 1 d . .
H38 H 0.4249 0.5581 0.3867 0.024 Uiso 1 1 calc R U
C39 C 0.3795(2) 0.8455(3) 0.5314(2) 0.0177(8) Uani 1 1 d . .
C40 C 0.3038(2) 0.8151(3) 0.5372(2) 0.0275(10) Uani 1 1 d . .
H40 H 0.2850 0.7629 0.5036 0.033 Uiso 1 1 calc R U
C41 C 0.2547(3) 0.8580(4) 0.5902(2) 0.0368(12) Uani 1 1 d . .
H41 H 0.2037 0.8346 0.5923 0.044 Uiso 1 1 calc R U
C42 C 0.2803(3) 0.9346(4) 0.6395(2) 0.0314(11) Uani 1 1 d . .
H42 H 0.2473 0.9640 0.6759 0.038 Uiso 1 1 calc R U
C43 C 0.3546(2) 0.9679(3) 0.6351(2) 0.0265(10) Uani 1 1 d . .
H43 H 0.3727 1.0213 0.6681 0.032 Uiso 1 1 calc R U
C44 C 0.4029(2) 0.9233(3) 0.5824(2) 0.0219(9) Uani 1 1 d . .
H44 H 0.4539 0.9467 0.5809 0.026 Uiso 1 1 calc R U

loop_
_atom_site_aniso_label
_atom_site_aniso_U_11
_atom_site_aniso_U_22
_atom_site_aniso_U_33
_atom_site_aniso_U_23
_atom_site_aniso_U_13
_atom_site_aniso_U_12
Si 0.0140(5) 0.0180(5) 0.0142(5) -0.0021(4) -0.0001(5) -0.0002(4)
Al 0.0154(5) 0.0148(6) 0.0180(5) -0.0012(5) 0.0008(5) 0.0006(5)
N1 0.0188(17) 0.0195(18) 0.0167(15) -0.0044(13) -0.0029(15) -0.0007(14)
N2 0.0158(17) 0.0130(16) 0.0161(15) -0.0018(12) -0.0009(14) -0.0002(14)
N3 0.0155(16) 0.0168(16) 0.0156(14) 0.0016(14) 0.0014(15) 0.0005(13)
N4 0.0204(18) 0.037(2) 0.0134(16) -0.0018(15) 0.0013(15) 0.0000(16)
C1 0.018(2) 0.0109(19) 0.022(2) 0.0007(15) 0.0003(17) 0.0044(15)
C2 0.0159(18) 0.021(2) 0.0185(18) 0.0008(17) -0.0027(18) -0.0027(16)
C3 0.020(2) 0.018(2) 0.024(2) 0.0018(17) -0.0025(18) 0.0008(17)
C4 0.016(2) 0.028(2) 0.026(2) 0.0026(18) 0.0003(18) 0.0021(18)
C5 0.020(2) 0.038(3) 0.027(2) 0.007(2) -0.0002(19) -0.010(2)
C6 0.035(2) 0.023(2) 0.024(2) 0.0032(18) -0.005(2) -0.0118(19)
C7 0.025(2) 0.019(2) 0.024(2) -0.0017(18) -0.005(2) -0.0051(17)
C8 0.022(2) 0.029(2) 0.022(2) -0.0021(18) -0.0040(18) -0.0031(19)
C9 0.046(3) 0.034(3) 0.035(2) -0.004(2) -0.018(2) 0.002(2)
C10 0.041(3) 0.027(2) 0.019(2) -0.0054(18) 0.002(2) -0.004(2)
C11 0.016(2) 0.018(2) 0.0189(18) -0.0011(16) 0.0033(17) 0.0021(16)
C12 0.021(2) 0.020(2) 0.0177(18) 0.0011(15) 0.0029(17) 0.0012(18)
C13 0.027(2) 0.025(2) 0.017(2) -0.0020(16) 0.0003(18) -0.0056(19)
C14 0.012(2) 0.029(2) 0.0182(19) 0.0025(17) -0.0078(17) -0.0042(17)
C15 0.028(2) 0.028(2) 0.0148(19) 0.0038(17) 0.0005(18) -0.0091(19)
C16 0.040(3) 0.045(3) 0.020(2) 0.005(2) -0.004(2) -0.020(2)
C17 0.054(3) 0.045(3) 0.020(2) 0.003(2) -0.001(2) -0.029(3)
C18 0.062(3) 0.025(2) 0.022(2) 0.0043(19) 0.012(2) -0.014(2)
C19 0.036(3) 0.031(3) 0.022(2) 0.0062(19) 0.002(2) -0.001(2)
C20 0.029(2) 0.029(2) 0.0156(19) 0.0000(17) 0.0005(19) -0.0087(19)
C21 0.020(2) 0.0145(19) 0.0197(18) 0.0025(16) 0.0027(19) -0.0018(15)
C22 0.040(3) 0.023(2) 0.044(3) -0.010(2) 0.012(2) -0.006(2)
C23 0.022(2) 0.025(2) 0.031(2) 0.007(2) 0.006(2) 0.0069(18)
C24 0.030(3) 0.080(4) 0.026(2) -0.009(3) 0.007(2) 0.007(3)
C25 0.029(3) 0.042(3) 0.049(3) 0.008(2) 0.021(2) 0.001(2)
C26 0.072(4) 0.074(4) 0.034(3) -0.009(3) 0.017(3) -0.014(4)
C27 0.0135(19) 0.016(2) 0.0210(18) -0.0038(17) 0.0036(17) 0.0035(16)
C28 0.021(2) 0.0168(19) 0.022(2) 0.0011(16) 0.0011(18) 0.0042(17)
C29 0.021(2) 0.018(2) 0.032(2) -0.0053(18) 0.0009(19) -0.0013(18)
C30 0.028(2) 0.014(2) 0.034(2) 0.0003(18) 0.012(2) 0.0006(18)
C31 0.031(2) 0.022(2) 0.0199(19) -0.0018(17) 0.0035(19) 0.0050(19)
C32 0.022(2) 0.014(2) 0.0222(19) -0.0063(17) 0.0015(18) 0.0016(17)
C33 0.017(2) 0.018(2) 0.0157(19) -0.0019(16) 0.0017(16) -0.0022(17)
C34 0.023(2) 0.021(2) 0.026(2) 0.0035(17) -0.0027(19) 0.0006(18)
C35 0.018(2) 0.041(3) 0.028(2) 0.009(2) -0.0067(19) 0.000(2)
C36 0.024(2) 0.038(3) 0.022(2) -0.002(2) -0.005(2) -0.012(2)
C37 0.026(2) 0.022(2) 0.0146(18) 0.0008(17) 0.0034(18) -0.0044(18)
C38 0.021(2) 0.020(2) 0.0183(18) 0.0018(16) 0.0034(18) -0.0017(18)
C39 0.021(2) 0.014(2) 0.0177(18) 0.0030(16) 0.0026(17) 0.0028(16)
C40 0.027(2) 0.025(2) 0.031(2) -0.0082(19) 0.007(2) -0.0047(19)
C41 0.027(2) 0.039(3) 0.045(3) -0.006(2) 0.016(2) -0.007(2)
C42 0.037(3) 0.030(3) 0.027(2) -0.002(2) 0.012(2) 0.010(2)
C43 0.037(3) 0.021(2) 0.021(2) -0.0039(17) -0.001(2) 0.007(2)
C44 0.021(2) 0.021(2) 0.023(2) 0.0006(17) 0.0001(19) 0.0012(18)

loop_
_atom_type_symbol
_atom_type_description
_atom_type_scat_dispersion_real
_atom_type_scat_dispersion_imag
_atom_type_scat_source
C C 0.0033 0.0016 'International Tables Vol C Tables 4.2.6.8 and 6.1.1.4'
H H 0.0000 0.0000 'International Tables Vol C Tables 4.2.6.8 and 6.1.1.4'
N N 0.0061 0.0033 'International Tables Vol C Tables 4.2.6.8 and 6.1.1.4'
Al Al 0.0645 0.0514 'International Tables Vol C Tables 4.2.6.8 and 6.1.1.4'
Si Si 0.0817 0.0704 'International Tables Vol C Tables 4.2.6.8 and 6.1.1.4'

loop_
_geom_angle_atom_site_label_1
_geom_angle_atom_site_label_2
_geom_angle_atom_site_label_3
_geom_angle
N3 Si N1 109.04(15)
N3 Si N2 92.46(14)
N1 Si N2 68.90(14)
N3 Si N4 68.76(14)
N1 Si N4 97.68(15)
N2 Si N4 152.61(15)
N3 Si C1 102.73(13)
N1 Si C1 35.10(13)
N2 Si C1 33.80(12)
N4 Si C1 128.80(14)
N3 Si C14 34.70(13)
N1 Si C14 107.49(14)
N2 Si C14 125.17(14)
N4 Si C14 34.11(14)
C1 Si C14 122.25(13)
N3 Si Al 130.93(11)
N1 Si Al 120.00(11)
N2 Si Al 102.82(10)
N4 Si Al 104.56(11)
C1 Si Al 115.82(10)
C14 Si Al 121.93(10)
C33 Al C27 112.87(16)
C33 Al C39 107.45(16)
C27 Al C39 109.61(16)
C33 Al Si 110.31(12)
C27 Al Si 102.14(12)
C39 Al Si 114.54(12)
C1 N1 C8 124.9(3)
C1 N1 Si 93.7(2)
C8 N1 Si 141.0(3)
C1 N2 C11 127.2(3)
C1 N2 Si 89.4(2)
C11 N2 Si 143.1(3)
C14 N3 C21 127.1(3)
C14 N3 Si 94.9(2)
C21 N3 Si 133.2(2)
C14 N4 C24 128.4(4)
C14 N4 Si 89.1(2)
C24 N4 Si 135.4(3)
N2 C1 N1 108.0(3)
N2 C1 C2 125.4(3)
N1 C1 C2 126.5(3)
N2 C1 Si 56.80(19)
N1 C1 Si 51.20(18)
C2 C1 Si 176.8(3)
C3 C2 C7 120.1(3)
C3 C2 C1 117.1(3)
C7 C2 C1 122.6(3)
C4 C3 C2 119.9(4)
C4 C3 H3 120.1
C2 C3 H3 120.1
C3 C4 C5 120.1(4)
C3 C4 H4 120.0
C5 C4 H4 120.0
C6 C5 C4 120.3(4)
C6 C5 H5 119.9
C4 C5 H5 119.9
C5 C6 C7 120.6(4)
C5 C6 H6 119.7
C7 C6 H6 119.7
C6 C7 C2 119.0(4)
C6 C7 H7 120.5
C2 C7 H7 120.5
N1 C8 C9 111.4(4)
N1 C8 C10 110.2(3)
C9 C8 C10 112.7(4)
N1 C8 H8 107.4
C9 C8 H8 107.4
C10 C8 H8 107.4
C8 C9 H9A 109.5
C8 C9 H9B 109.5
H9A C9 H9B 109.5
C8 C9 H9C 109.5
H9A C9 H9C 109.5
H9B C9 H9C 109.5
C8 C10 H10A 109.5
C8 C10 H10B 109.5
H10A C10 H10B 109.5
C8 C10 H10C 109.5
H10A C10 H10C 109.5
H10B C10 H10C 109.5
N2 C11 C13 107.9(3)
N2 C11 C12 113.3(3)
C13 C11 C12 110.3(3)
N2 C11 H11 108.4
C13 C11 H11 108.4
C12 C11 H11 108.4
C11 C12 H12A 109.5
C11 C12 H12B 109.5
H12A C12 H12B 109.5
C11 C12 H12C 109.5
H12A C12 H12C 109.5
H12B C12 H12C 109.5
C11 C13 H13A 109.5
C11 C13 H13B 109.5
H13A C13 H13B 109.5
C11 C13 H13C 109.5
H13A C13 H13C 109.5
H13B C13 H13C 109.5
N4 C14 N3 107.1(3)
N4 C14 C15 128.3(3)
N3 C14 C15 124.6(4)
N4 C14 Si 56.8(2)
N3 C14 Si 50.38(18)
C15 C14 Si 173.8(3)
C20 C15 C16 119.9(4)
C20 C15 C14 119.4(4)
C16 C15 C14 120.5(4)
C17 C16 C15 119.8(4)
C17 C16 H16 120.1
C15 C16 H16 120.1
C16 C17 C18 120.5(4)
C16 C17 H17 119.8
C18 C17 H17 119.8
C17 C18 C19 119.7(4)
C17 C18 H18 120.1
C19 C18 H18 120.1
C20 C19 C18 120.1(4)
C20 C19 H19 120.0
C18 C19 H19 120.0
C19 C20 C15 120.1(4)
C19 C20 H20 120.0
C15 C20 H20 120.0
N3 C21 C22 114.5(3)
N3 C21 C23 112.1(3)
C22 C21 C23 111.5(3)
N3 C21 H21 106.0
C22 C21 H21 106.0
C23 C21 H21 106.0
C21 C22 H22A 109.5
C21 C22 H22B 109.5
H22A C22 H22B 109.5
C21 C22 H22C 109.5
H22A C22 H22C 109.5
H22B C22 H22C 109.5
C21 C23 H23A 109.5
C21 C23 H23B 109.5
H23A C23 H23B 109.5
C21 C23 H23C 109.5
H23A C23 H23C 109.5
H23B C23 H23C 109.5
C26 C24 N4 113.2(4)
C26 C24 C25 116.7(5)
N4 C24 C25 111.6(4)
C26 C24 H24 104.6
N4 C24 H24 104.6
C25 C24 H24 104.6
C24 C25 H25A 109.5
C24 C25 H25B 109.5
H25A C25 H25B 109.5
C24 C25 H25C 109.5
H25A C25 H25C 109.5
H25B C25 H25C 109.5
C24 C26 H26A 109.5
C24 C26 H26B 109.5
H26A C26 H26B 109.5
C24 C26 H26C 109.5
H26A C26 H26C 109.5
H26B C26 H26C 109.5
C28 C27 C32 114.5(4)
C28 C27 Al 121.7(3)
C32 C27 Al 123.8(3)
C29 C28 C27 123.5(4)
C29 C28 H28 118.3
C27 C28 H28 118.3
C30 C29 C28 119.3(4)
C30 C29 H29 120.4
C28 C29 H29 120.4
C31 C30 C29 119.3(4)
C31 C30 H30 120.4
C29 C30 H30 120.4
C30 C31 C32 120.5(4)
C30 C31 H31 119.8
C32 C31 H31 119.8
C31 C32 C27 123.0(4)
C31 C32 H32 118.5
C27 C32 H32 118.5
C38 C33 C34 114.8(4)
C38 C33 Al 124.7(3)
C34 C33 Al 120.4(3)
C35 C34 C33 122.8(4)
C35 C34 H34 118.6
C33 C34 H34 118.6
C36 C35 C34 120.2(4)
C36 C35 H35 119.9
C34 C35 H35 119.9
C37 C36 C35 119.3(4)
C37 C36 H36 120.4
C35 C36 H36 120.4
C36 C37 C38 120.2(4)
C36 C37 H37 119.9
C38 C37 H37 119.9
C37 C38 C33 122.7(4)
C37 C38 H38 118.6
C33 C38 H38 118.6
C40 C39 C44 115.3(4)
C40 C39 Al 120.2(3)
C44 C39 Al 124.2(3)
C41 C40 C39 122.8(4)
C41 C40 H40 118.6
C39 C40 H40 118.6
C42 C41 C40 119.9(4)
C42 C41 H41 120.0
C40 C41 H41 120.0
C41 C42 C43 119.1(4)
C41 C42 H42 120.5
C43 C42 H42 120.5
C42 C43 C44 120.2(4)
C42 C43 H43 119.9
C44 C43 H43 119.9
C43 C44 C39 122.7(4)
C43 C44 H44 118.6
C39 C44 H44 118.6

loop_
_geom_bond_atom_site_label_1
_geom_bond_atom_site_label_2
_geom_bond_distance
Si N3 1.829(3)
Si N1 1.832(3)
Si N2 1.963(3)
Si N4 1.979(3)
Si C1 2.346(4)
Si C14 2.365(4)
Si Al 2.5293(14)
Al C33 2.004(4)
Al C27 2.004(4)
Al C39 2.016(4)
N1 C1 1.352(5)
N1 C8 1.468(5)
N2 C1 1.305(5)
N2 C11 1.478(5)
N3 C14 1.351(5)
N3 C21 1.474(5)
N4 C14 1.327(5)
N4 C24 1.480(5)
C1 C2 1.482(5)
C2 C3 1.390(5)
C2 C7 1.399(5)
C3 C4 1.379(5)
C3 H3 0.9500
C4 C5 1.382(6)
C4 H4 0.9500
C5 C6 1.378(6)
C5 H5 0.9500
C6 C7 1.383(6)
C6 H6 0.9500
C7 H7 0.9500
C8 C9 1.510(6)
C8 C10 1.513(6)
C8 H8 1.0000
C9 H9A 0.9800
C9 H9B 0.9800
C9 H9C 0.9800
C10 H10A 0.9800
C10 H10B 0.9800
C10 H10C 0.9800
C11 C13 1.508(5)
C11 C12 1.535(5)
C11 H11 1.0000
C12 H12A 0.9800
C12 H12B 0.9800
C12 H12C 0.9800
C13 H13A 0.9800
C13 H13B 0.9800
C13 H13C 0.9800
C14 C15 1.486(6)
C15 C20 1.390(6)
C15 C16 1.391(6)
C16 C17 1.383(6)
C16 H16 0.9500
C17 C18 1.385(7)
C17 H17 0.9500
C18 C19 1.391(7)
C18 H18 0.9500
C19 C20 1.383(6)
C19 H19 0.9500
C20 H20 0.9500
C21 C22 1.519(6)
C21 C23 1.520(5)
C21 H21 1.0000
C22 H22A 0.9800
C22 H22B 0.9800
C22 H22C 0.9800
C23 H23A 0.9800
C23 H23B 0.9800
C23 H23C 0.9800
C24 C26 1.461(7)
C24 C25 1.530(7)
C24 H24 1.0000
C25 H25A 0.9800
C25 H25B 0.9800
C25 H25C 0.9800
C26 H26A 0.9800
C26 H26B 0.9800
C26 H26C 0.9800
C27 C28 1.404(5)
C27 C32 1.409(5)
C28 C29 1.394(5)
C28 H28 0.9500
C29 C30 1.391(6)
C29 H29 0.9500
C30 C31 1.377(6)
C30 H30 0.9500
C31 C32 1.384(5)
C31 H31 0.9500
C32 H32 0.9500
C33 C38 1.404(5)
C33 C34 1.413(5)
C34 C35 1.387(6)
C34 H34 0.9500
C35 C36 1.380(6)
C35 H35 0.9500
C36 C37 1.379(6)
C36 H36 0.9500
C37 C38 1.393(5)
C37 H37 0.9500
C38 H38 0.9500
C39 C40 1.398(6)
C39 C44 1.399(5)
C40 C41 1.395(6)
C40 H40 0.9500
C41 C42 1.382(6)
C41 H41 0.9500
C42 C43 1.383(6)
C42 H42 0.9500
C43 C44 1.391(5)
C43 H43 0.9500
C44 H44 0.9500

loop_
_geom_torsion_atom_site_label_1
_geom_torsion_atom_site_label_2
_geom_torsion_atom_site_label_3
_geom_torsion_atom_site_label_4
_geom_torsion
N3 Si N1 C1 85.1(2)
N2 Si N1 C1 -0.1(2)
N4 Si N1 C1 155.2(2)
C14 Si N1 C1 121.6(2)
Al Si N1 C1 -93.0(2)
N3 Si N1 C8 -87.3(4)
N2 Si N1 C8 -172.4(5)
N4 Si N1 C8 -17.2(5)
C1 Si N1 C8 -172.4(6)
C14 Si N1 C8 -50.7(5)
Al Si N1 C8 94.6(4)
N1 Si N3 C14 93.4(2)
N2 Si N3 C14 162.0(2)
N4 Si N3 C14 2.4(2)
C1 Si N3 C14 129.4(2)
Al Si N3 C14 -88.7(2)
N1 Si N3 C21 -62.2(4)
N2 Si N3 C21 6.3(3)
N4 Si N3 C21 -153.2(4)
C1 Si N3 C21 -26.3(4)
C14 Si N3 C21 -155.7(5)
Al Si N3 C21 115.6(3)
C11 N2 C1 N1 174.7(3)
Si N2 C1 N1 -0.1(3)
C11 N2 C1 C2 -7.9(6)
Si N2 C1 C2 177.3(3)
C11 N2 C1 Si 174.8(4)
C8 N1 C1 N2 174.3(3)
Si N1 C1 N2 0.1(3)
C8 N1 C1 C2 -3.1(6)
Si N1 C1 C2 -177.2(3)
C8 N1 C1 Si 174.1(4)
N2 C1 C2 C3 -57.4(5)
N1 C1 C2 C3 119.5(4)
N2 C1 C2 C7 117.3(4)
N1 C1 C2 C7 -65.8(6)
C7 C2 C3 C4 -0.7(6)
C1 C2 C3 C4 174.1(3)
C2 C3 C4 C5 0.3(6)
C3 C4 C5 C6 -0.1(6)
C4 C5 C6 C7 0.3(6)
C5 C6 C7 C2 -0.7(6)
C3 C2 C7 C6 0.9(6)
C1 C2 C7 C6 -173.6(4)
C1 N1 C8 C9 -102.9(5)
Si N1 C8 C9 67.8(6)
C1 N1 C8 C10 131.2(4)
Si N1 C8 C10 -58.1(6)
C1 N2 C11 C13 -173.7(3)
Si N2 C11 C13 -2.4(6)
C1 N2 C11 C12 -51.4(5)
Si N2 C11 C12 120.0(4)
C24 N4 C14 N3 156.9(4)
Si N4 C14 N3 3.3(3)
C24 N4 C14 C15 -22.0(6)
Si N4 C14 C15 -175.7(4)
C24 N4 C14 Si 153.6(4)
C21 N3 C14 N4 154.3(3)
Si N3 C14 N4 -3.5(3)
C21 N3 C14 C15 -26.7(6)
Si N3 C14 C15 175.4(3)
C21 N3 C14 Si 157.9(4)
N4 C14 C15 C20 -82.0(5)
N3 C14 C15 C20 99.2(4)
N4 C14 C15 C16 102.4(5)
N3 C14 C15 C16 -76.4(5)
C20 C15 C16 C17 -1.4(6)
C14 C15 C16 C17 174.2(4)
C15 C16 C17 C18 -0.2(7)
C16 C17 C18 C19 1.3(7)
C17 C18 C19 C20 -0.8(7)
C18 C19 C20 C15 -0.8(6)
C16 C15 C20 C19 1.9(6)
C14 C15 C20 C19 -173.8(4)
C14 N3 C21 C22 63.9(5)
Si N3 C21 C22 -147.1(3)
C14 N3 C21 C23 -64.4(4)
Si N3 C21 C23 84.6(4)
C14 N4 C24 C26 84.3(6)
Si N4 C24 C26 -134.9(4)
C14 N4 C24 C25 -49.8(6)
Si N4 C24 C25 91.0(6)
C32 C27 C28 C29 -0.9(5)
Al C27 C28 C29 178.5(3)
C27 C28 C29 C30 -0.1(6)
C28 C29 C30 C31 0.6(6)
C29 C30 C31 C32 -0.1(6)
C30 C31 C32 C27 -0.9(6)
C28 C27 C32 C31 1.4(5)
Al C27 C32 C31 -178.0(3)
C38 C33 C34 C35 -1.2(6)
Al C33 C34 C35 180.0(3)
C33 C34 C35 C36 0.9(6)
C34 C35 C36 C37 -0.1(6)
C35 C36 C37 C38 -0.3(6)
C36 C37 C38 C33 0.0(6)
C34 C33 C38 C37 0.7(5)
Al C33 C38 C37 179.5(3)
C44 C39 C40 C41 -0.5(6)
Al C39 C40 C41 -175.1(3)
C39 C40 C41 C42 0.4(7)
C40 C41 C42 C43 0.4(7)
C41 C42 C43 C44 -1.0(6)
C42 C43 C44 C39 0.9(6)
C40 C39 C44 C43 -0.2(6)
Al C39 C44 C43 174.2(3)
